data_4327612
loop_
_publ_author_name
'Remle \,Celenligil-\,Cetin'
'Richard J. Staples'
'Pericles Stavropoulos'

_publ_section_title
;
 Synthesis, Characterization, and Reactivity of Ferrous and Ferric
 Oxo/Peroxo Pivalate Complexes in Relation to Gif-Type Oxygenation of
 Substrates
;
_journal_name_full 'Inorganic Chemistry'
_journal_page_first 5838
_journal_page_last 5846
_journal_paper_doi 10.1021/ic000261+
_journal_volume 39
_journal_year 2000
_chemical_formula_sum 'C30 H38 Fe N4 O4'
_chemical_formula_weight 574.49
_chemical_name_systematic
; 
 ? 
;
_space_group_IT_number 15
_symmetry_cell_setting monoclinic
_symmetry_space_group_name_Hall '-C 2yc'
_symmetry_space_group_name_H-M 'C 1 2/c 1'
_atom_sites_solution_hydrogens geom
_atom_sites_solution_primary direct
_atom_sites_solution_secondary difmap
_audit_creation_method SHELXL-97
_cell_angle_alpha 90.00
_cell_angle_beta 99.866(1)
_cell_angle_gamma 90.00
_cell_formula_units_Z 4
_cell_length_a 9.0876(3)
_cell_length_b 17.2861(6)
_cell_length_c 19.0500(7)
_cell_measurement_reflns_used 41
_cell_measurement_temperature 213(2)
_cell_measurement_theta_max 16.77
_cell_measurement_theta_min 2.56
_cell_volume 2948.29(18)
_computing_cell_refinement 'SMART (SIEMENS, V4.033, 1994)'
_computing_data_collection 'ASTRO (SIEMENS, V4.033, 1994)'
_computing_data_reduction 'SAINT (SIEMENS, V4.035, 1994)'
_computing_molecular_graphics 'SHELXTL (SIEMENS, 1994, ver 5.04)'
_computing_publication_material 'CIFTAB (Sheldrick, 1993)'
_computing_structure_refinement 'SHELXL-97 (Sheldrick, 1997)'
_computing_structure_solution 'SHELXS-97 (Sheldrick, 1990)'
_diffrn_ambient_temperature 213(2)
_diffrn_measured_fraction_theta_full 0.974
_diffrn_measured_fraction_theta_max 0.974
_diffrn_measurement_method '\w, 0.3 deg'
_diffrn_radiation_monochromator graphite
_diffrn_radiation_source 'fine-focus sealed tube'
_diffrn_radiation_type MoK\a
_diffrn_radiation_wavelength 0.71073
_diffrn_reflns_av_R_equivalents 0.0566
_diffrn_reflns_av_sigmaI/netI 0.0590
_diffrn_reflns_limit_h_max 12
_diffrn_reflns_limit_h_min -11
_diffrn_reflns_limit_k_max 17
_diffrn_reflns_limit_k_min -22
_diffrn_reflns_limit_l_max 25
_diffrn_reflns_limit_l_min -23
_diffrn_reflns_number 9560
_diffrn_reflns_theta_full 28.27
_diffrn_reflns_theta_max 28.27
_diffrn_reflns_theta_min 2.17
_diffrn_standards_decay_% <1
_diffrn_standards_interval_count 0
_diffrn_standards_number 0
_exptl_absorpt_coefficient_mu 0.552
_exptl_absorpt_correction_T_max 0.9482
_exptl_absorpt_correction_T_min 0.8399
_exptl_absorpt_correction_type empirical
_exptl_crystal_colour yellow
_exptl_crystal_density_diffrn 1.294
_exptl_crystal_description plate
_exptl_crystal_F_000 1216
_exptl_crystal_size_max 0.25
_exptl_crystal_size_mid 0.20
_exptl_crystal_size_min 0.05
_refine_diff_density_max 0.516
_refine_diff_density_min -0.745
_refine_diff_density_rms 0.075
_refine_ls_extinction_method none
_refine_ls_goodness_of_fit_ref 1.078
_refine_ls_hydrogen_treatment mixed
_refine_ls_matrix_type full
_refine_ls_number_parameters 253
_refine_ls_number_reflns 3553
_refine_ls_number_restraints 0
_refine_ls_restrained_S_all 1.078
_refine_ls_R_factor_all 0.0975
_refine_ls_R_factor_gt 0.0562
_refine_ls_shift/su_max 0.000
_refine_ls_shift/su_mean 0.000
_refine_ls_structure_factor_coef Fsqd
_refine_ls_weighting_details 'calc w=1/[\s^2^(Fo^2^)+(0.0590P)^2^+5.7955P] where P=(Fo^2^+2Fc^2^)/3'
_refine_ls_weighting_scheme calc
_refine_ls_wR_factor_gt 0.1228
_refine_ls_wR_factor_ref 0.1492
_reflns_number_gt 2459
_reflns_number_total 3553
_reflns_threshold_expression >2sigma(I)
_cod_data_source_file ic0002612B_2.cif
_cod_data_source_block COmpound_3
_cod_original_cell_volume 2948.3(2)
_cod_database_code 4327612

loop_
_symmetry_equiv_pos_as_xyz
'x, y, z'
'-x, y, -z+1/2'
'x+1/2, y+1/2, z'
'-x+1/2, y+1/2, -z+1/2'
'-x, -y, -z'
'x, -y, z-1/2'
'-x+1/2, -y+1/2, -z'
'x+1/2, -y+1/2, z-1/2'

loop_
_atom_site_label
_atom_site_type_symbol
_atom_site_fract_x
_atom_site_fract_y
_atom_site_fract_z
_atom_site_U_iso_or_equiv
_atom_site_adp_type
_atom_site_occupancy
_atom_site_symmetry_multiplicity
_atom_site_calc_flag
_atom_site_refinement_flags
Fe1 Fe 0.5000 0.28948(3) 0.7500 0.02660(18) Uani 1 2 d S
O1 O 0.3219(2) 0.30197(12) 0.66992(11) 0.0341(5) Uani 1 1 d .
O2 O 0.1970(3) 0.19562(12) 0.62958(13) 0.0440(6) Uani 1 1 d .
N1 N 0.6038(3) 0.38283(13) 0.68958(13) 0.0289(5) Uani 1 1 d .
N2 N 0.6158(3) 0.19951(13) 0.69555(13) 0.0286(5) Uani 1 1 d .
C1 C 0.2154(3) 0.26610(17) 0.63048(16) 0.0285(6) Uani 1 1 d .
C2 C 0.1018(4) 0.31930(18) 0.58424(17) 0.0353(7) Uani 1 1 d .
C3 C 0.1830(4) 0.3791(2) 0.5458(2) 0.0442(8) Uani 1 1 d .
H3C H 0.259(4) 0.410(2) 0.584(2) 0.055(11) Uiso 1 1 d .
H3B H 0.114(4) 0.417(2) 0.520(2) 0.054(11) Uiso 1 1 d .
H3A H 0.237(5) 0.351(2) 0.509(2) 0.072(13) Uiso 1 1 d .
C4 C 0.0117(5) 0.3603(2) 0.6341(3) 0.0508(10) Uani 1 1 d .
H4B H -0.065(5) 0.392(2) 0.605(2) 0.067(13) Uiso 1 1 d .
H4A H 0.081(5) 0.387(3) 0.673(2) 0.071(14) Uiso 1 1 d .
H4C H -0.043(5) 0.325(3) 0.662(2) 0.079(14) Uiso 1 1 d .
C5 C -0.0034(6) 0.2720(3) 0.5288(3) 0.0597(12) Uani 1 1 d .
H5B H 0.059(7) 0.247(3) 0.500(3) 0.10(2) Uiso 1 1 d .
H5A H -0.078(6) 0.307(3) 0.504(3) 0.081(15) Uiso 1 1 d .
H5C H -0.050(5) 0.235(3) 0.548(2) 0.072(15) Uiso 1 1 d .
C6 C 0.5836(4) 0.37964(19) 0.61854(17) 0.0340(7) Uani 1 1 d .
H6 H 0.545(4) 0.335(2) 0.5988(17) 0.033(9) Uiso 1 1 d .
C7 C 0.6150(4) 0.4407(2) 0.57660(19) 0.0414(8) Uani 1 1 d .
H7 H 0.596(4) 0.438(2) 0.5283(19) 0.041(10) Uiso 1 1 d .
C8 C 0.6703(4) 0.5085(2) 0.6092(2) 0.0430(8) Uani 1 1 d .
H8 H 0.688(4) 0.549(2) 0.581(2) 0.054(11) Uiso 1 1 d .
C9 C 0.6934(4) 0.51234(19) 0.6822(2) 0.0410(8) Uani 1 1 d .
H9 H 0.734(4) 0.556(2) 0.705(2) 0.052(11) Uiso 1 1 d .
C10 C 0.6608(4) 0.44868(17) 0.72007(18) 0.0344(7) Uani 1 1 d .
H10 H 0.675(4) 0.4491(18) 0.7694(18) 0.034(9) Uiso 1 1 d .
C11 C 0.5430(4) 0.13957(17) 0.66129(17) 0.0332(7) Uani 1 1 d .
H11 H 0.438(4) 0.1383(19) 0.6598(18) 0.041(10) Uiso 1 1 d .
C12 C 0.6147(4) 0.08218(18) 0.62931(18) 0.0392(8) Uani 1 1 d .
H12 H 0.565(4) 0.041(2) 0.6076(17) 0.033(8) Uiso 1 1 d .
C13 C 0.7670(4) 0.0871(2) 0.63179(18) 0.0405(8) Uani 1 1 d .
H13 H 0.816(4) 0.051(2) 0.6085(17) 0.037(9) Uiso 1 1 d .
C14 C 0.8433(4) 0.1486(2) 0.66702(19) 0.0399(8) Uani 1 1 d .
H14 H 0.939(4) 0.153(2) 0.6710(19) 0.049(11) Uiso 1 1 d .
C15 C 0.7638(4) 0.20291(18) 0.69820(17) 0.0337(7) Uani 1 1 d .
H15 H 0.815(4) 0.243(2) 0.7241(18) 0.036(9) Uiso 1 1 d .

loop_
_atom_site_aniso_label
_atom_site_aniso_U_11
_atom_site_aniso_U_22
_atom_site_aniso_U_33
_atom_site_aniso_U_23
_atom_site_aniso_U_13
_atom_site_aniso_U_12
Fe1 0.0290(3) 0.0199(3) 0.0302(3) 0.000 0.0030(2) 0.000
O1 0.0337(12) 0.0302(12) 0.0350(11) 0.0026(9) -0.0036(9) -0.0052(9)
O2 0.0418(13) 0.0261(12) 0.0604(15) -0.0006(10) -0.0020(11) -0.0020(10)
N1 0.0304(13) 0.0244(12) 0.0310(13) 0.0010(10) 0.0027(10) -0.0046(10)
N2 0.0312(13) 0.0236(13) 0.0322(13) 0.0012(10) 0.0086(10) -0.0012(10)
C1 0.0280(15) 0.0266(14) 0.0312(15) 0.0004(11) 0.0063(12) -0.0012(11)
C2 0.0345(17) 0.0298(15) 0.0391(17) 0.0035(13) -0.0007(13) 0.0023(13)
C3 0.045(2) 0.040(2) 0.046(2) 0.0125(16) 0.0017(17) 0.0010(16)
C4 0.039(2) 0.044(2) 0.071(3) 0.005(2) 0.015(2) 0.0080(17)
C5 0.055(3) 0.050(3) 0.063(3) 0.004(2) -0.024(2) -0.012(2)
C6 0.0352(17) 0.0314(16) 0.0352(17) -0.0029(13) 0.0051(13) -0.0060(13)
C7 0.0398(19) 0.051(2) 0.0338(18) 0.0067(16) 0.0066(14) 0.0029(16)
C8 0.045(2) 0.0319(18) 0.055(2) 0.0144(16) 0.0163(16) 0.0001(15)
C9 0.045(2) 0.0267(17) 0.053(2) -0.0005(15) 0.0121(16) -0.0098(14)
C10 0.0379(18) 0.0270(16) 0.0384(18) -0.0033(13) 0.0067(14) -0.0062(13)
C11 0.0339(17) 0.0249(15) 0.0408(18) 0.0002(13) 0.0064(13) -0.0014(12)
C12 0.051(2) 0.0239(16) 0.0423(19) -0.0061(14) 0.0054(15) -0.0019(14)
C13 0.049(2) 0.0358(18) 0.0399(19) -0.0008(15) 0.0168(15) 0.0092(15)
C14 0.0344(19) 0.0410(19) 0.047(2) 0.0047(15) 0.0138(15) 0.0032(15)
C15 0.0338(16) 0.0329(17) 0.0359(16) -0.0006(14) 0.0106(13) -0.0047(13)

loop_
_atom_type_symbol
_atom_type_description
_atom_type_scat_dispersion_real
_atom_type_scat_dispersion_imag
_atom_type_scat_source
C C 0.0033 0.0016 'International Tables Vol C Tables 4.2.6.8 and 6.1.1.4'
H H 0.0000 0.0000 'International Tables Vol C Tables 4.2.6.8 and 6.1.1.4'
N N 0.0061 0.0033 'International Tables Vol C Tables 4.2.6.8 and 6.1.1.4'
O O 0.0106 0.0060 'International Tables Vol C Tables 4.2.6.8 and 6.1.1.4'
Fe Fe 0.3463 0.8444 'International Tables Vol C Tables 4.2.6.8 and 6.1.1.4'

loop_
_geom_angle_atom_site_label_1
_geom_angle_atom_site_label_2
_geom_angle_atom_site_label_3
_geom_angle
_geom_angle_site_symmetry_1
_geom_angle_site_symmetry_3
O1 Fe1 O1 167.83(12) 2_656 .
O1 Fe1 N2 92.56(9) 2_656 .
O1 Fe1 N2 95.92(9) . .
O1 Fe1 N2 95.92(9) 2_656 2_656
O1 Fe1 N2 92.56(9) . 2_656
N2 Fe1 N2 91.59(12) . 2_656
O1 Fe1 N1 87.63(9) 2_656 .
O1 Fe1 N1 83.75(8) . .
N2 Fe1 N1 89.41(9) . .
N2 Fe1 N1 176.25(9) 2_656 .
O1 Fe1 N1 83.75(8) 2_656 2_656
O1 Fe1 N1 87.63(9) . 2_656
N2 Fe1 N1 176.25(9) . 2_656
N2 Fe1 N1 89.41(9) 2_656 2_656
N1 Fe1 N1 89.82(12) . 2_656
C1 O1 Fe1 144.37(19) . .
C6 N1 C10 116.7(3) . .
C6 N1 Fe1 119.1(2) . .
C10 N1 Fe1 123.0(2) . .
C11 N2 C15 117.5(3) . .
C11 N2 Fe1 122.3(2) . .
C15 N2 Fe1 120.2(2) . .
O2 C1 O1 125.1(3) . .
O2 C1 C2 120.5(3) . .
O1 C1 C2 114.3(3) . .
C3 C2 C4 109.7(3) . .
C3 C2 C5 109.0(3) . .
C4 C2 C5 109.7(4) . .
C3 C2 C1 110.3(3) . .
C4 C2 C1 107.4(3) . .
C5 C2 C1 110.7(3) . .
N1 C6 C7 123.2(3) . .
C8 C7 C6 118.9(3) . .
C9 C8 C7 118.5(3) . .
C8 C9 C10 119.0(3) . .
N1 C10 C9 123.6(3) . .
N2 C11 C12 122.7(3) . .
C13 C12 C11 119.1(3) . .
C12 C13 C14 118.8(3) . .
C15 C14 C13 118.6(3) . .
N2 C15 C14 123.4(3) . .

loop_
_geom_bond_atom_site_label_1
_geom_bond_atom_site_label_2
_geom_bond_distance
_geom_bond_site_symmetry_2
Fe1 O1 2.036(2) 2_656
Fe1 O1 2.036(2) .
Fe1 N2 2.231(2) .
Fe1 N2 2.231(2) 2_656
Fe1 N1 2.278(2) .
Fe1 N1 2.278(2) 2_656
O1 C1 1.280(3) .
O2 C1 1.229(4) .
N1 C6 1.335(4) .
N1 C10 1.341(4) .
N2 C11 1.338(4) .
N2 C15 1.339(4) .
C1 C2 1.541(4) .
C2 C3 1.527(5) .
C2 C4 1.530(5) .
C2 C5 1.533(5) .
C6 C7 1.384(5) .
C7 C8 1.380(5) .
C8 C9 1.372(5) .
C9 C10 1.376(4) .
C11 C12 1.384(4) .
C12 C13 1.380(5) .
C13 C14 1.380(5) .
C14 C15 1.379(4) .
